data_7230311
loop_
_publ_author_name
'Mondal, Pradip Kumar'
'Rao, Varun'
'Chopra, Deepak'

_publ_section_title
;
 Capturing the metastable state in the spontaneous and reversible
 single-crystal-to-single-crystal phase transition of riluzolium oxalate
;
_journal_issue 15
_journal_name_full CrystEngComm
_journal_page_first 2079
_journal_paper_doi 10.1039/C8CE00283E
_journal_volume 20
_journal_year 2018
_chemical_formula_sum 'C9 H6 F3 N2 O3 S'
_chemical_formula_weight 279.22
_space_group_crystal_system monoclinic
_space_group_IT_number 14
_space_group_name_Hall '-P 2ybc'
_space_group_name_H-M_alt 'P 1 21/c 1'
_symmetry_space_group_name_Hall '-P 2ybc'
_symmetry_space_group_name_H-M 'P 1 21/c 1'
_atom_sites_solution_hydrogens mixed
_audit_creation_method SHELXL-2016/6
_audit_update_record
;
2018-03-07 deposited with the CCDC.
2018-03-19 downloaded from the CCDC.
;
_cell_angle_alpha 90
_cell_angle_beta 101.215(8)
_cell_angle_gamma 90
_cell_formula_units_Z 4
_cell_length_a 9.5229(13)
_cell_length_b 10.1012(11)
_cell_length_c 11.7207(14)
_cell_measurement_reflns_used 3343
_cell_measurement_temperature 190(2)
_cell_measurement_theta_max 27.84
_cell_measurement_theta_min 2.68
_cell_volume 1105.9(2)
_computing_cell_refinement 'Bruker SAINT'
_computing_data_collection 'Bruker APEX2'
_computing_data_reduction 'Bruker SAINT'
_computing_molecular_graphics 'Bruker SHELXTL'
_computing_publication_material 'Bruker SHELXTL'
_computing_structure_refinement 'SHELXL-2016/6 (Sheldrick, 2016)'
_computing_structure_solution 'SHELXT 2014/5 (Sheldrick, 2014)'
_diffrn_ambient_temperature 190(2)
_diffrn_measured_fraction_theta_full 0.999
_diffrn_measured_fraction_theta_max 0.997
_diffrn_measurement_device_type 'Bruker APEX-II CCD'
_diffrn_measurement_method '\f and \w scans'
_diffrn_radiation_type MoK\a
_diffrn_radiation_wavelength 0.71073
_diffrn_reflns_av_R_equivalents 0.0949
_diffrn_reflns_av_unetI/netI 0.0731
_diffrn_reflns_Laue_measured_fraction_full 0.999
_diffrn_reflns_Laue_measured_fraction_max 0.997
_diffrn_reflns_limit_h_max 12
_diffrn_reflns_limit_h_min -12
_diffrn_reflns_limit_k_max 13
_diffrn_reflns_limit_k_min -13
_diffrn_reflns_limit_l_max 15
_diffrn_reflns_limit_l_min -15
_diffrn_reflns_number 16095
_diffrn_reflns_point_group_measured_fraction_full 0.999
_diffrn_reflns_point_group_measured_fraction_max 0.997
_diffrn_reflns_theta_full 25.242
_diffrn_reflns_theta_max 28.807
_diffrn_reflns_theta_min 2.684
_exptl_absorpt_coefficient_mu 0.337
_exptl_absorpt_correction_T_max 0.7460
_exptl_absorpt_correction_T_min 0.2390
_exptl_absorpt_correction_type multi-scan
_exptl_absorpt_process_details 'SADABS 2014/5'
_exptl_crystal_density_diffrn 1.677
_exptl_crystal_description Plate
_exptl_crystal_F_000 564
_exptl_crystal_size_max 0.450
_exptl_crystal_size_mid 0.190
_exptl_crystal_size_min 0.050
_refine_diff_density_max 0.499
_refine_diff_density_min -0.560
_refine_diff_density_rms 0.076
_refine_ls_extinction_method none
_refine_ls_goodness_of_fit_ref 1.096
_refine_ls_hydrogen_treatment mixed
_refine_ls_matrix_type full
_refine_ls_number_parameters 215
_refine_ls_number_reflns 2868
_refine_ls_number_restraints 9
_refine_ls_restrained_S_all 1.099
_refine_ls_R_factor_all 0.1073
_refine_ls_R_factor_gt 0.0738
_refine_ls_shift/su_max 0.000
_refine_ls_shift/su_mean 0.000
_refine_ls_structure_factor_coef Fsqd
_refine_ls_weighting_details 'w=1/[\s^2^(Fo^2^)+(0.0898P)^2^+0.6776P] where P=(Fo^2^+2Fc^2^)/3'
_refine_ls_weighting_scheme calc
_refine_ls_wR_factor_gt 0.1959
_refine_ls_wR_factor_ref 0.2203
_reflns_Friedel_coverage 0.000
_reflns_number_gt 1841
_reflns_number_total 2868
_reflns_threshold_expression 'I > 2\s(I)'
_cod_data_source_file c8ce00283e2.cif
_cod_data_source_block RZ-OA-190K-p21-c
_cod_depositor_comments 'Adding full bibliography for 7230307--7230312.cif.'
_cod_database_code 7230311
_shelx_shelxl_version_number 2016/6
_shelx_space_group_comment
;
The symmetry employed for this shelxl refinement is uniquely defined
by the following loop, which should always be used as a source of
symmetry information in preference to the above space-group names.
They are only intended as comments.
;
_shelx_estimated_absorpt_t_min 0.863
_shelx_estimated_absorpt_t_max 0.983

loop_
_space_group_symop_operation_xyz
'x, y, z'
'-x, y+1/2, -z+1/2'
'-x, -y, -z'
'x, -y-1/2, z-1/2'

loop_
_atom_site_label
_atom_site_type_symbol
_atom_site_fract_x
_atom_site_fract_y
_atom_site_fract_z
_atom_site_U_iso_or_equiv
_atom_site_adp_type
_atom_site_occupancy
_atom_site_site_symmetry_order
_atom_site_calc_flag
_atom_site_refinement_flags_posn
_atom_site_refinement_flags_adp
_atom_site_refinement_flags_occupancy
_atom_site_disorder_assembly
_atom_site_disorder_group
F1A F 0.5901(6) 0.2906(13) 0.3306(6) 0.225(6) Uani 0.737(6) 1 d D . P A 1
F2A F 0.5817(5) 0.0489(5) 0.3865(6) 0.1155(19) Uani 0.737(6) 1 d D . P A 1
F3A F 0.6031(8) 0.1792(10) 0.5295(8) 0.173(4) Uani 0.737(6) 1 d D . P A 1
O1A O 0.4006(5) 0.1941(6) 0.3788(5) 0.099(2) Uani 0.737(6) 1 d D . P A 1
C8A C 0.5407(10) 0.1880(11) 0.4033(10) 0.179(8) Uani 0.737(6) 1 d D . P A 1
F1B F 0.6023(16) 0.2422(13) 0.4792(13) 0.072(4) Uani 0.263(6) 1 d D . P A 2
F2B F 0.5801(12) 0.1300(14) 0.3210(12) 0.089(4) Uani 0.263(6) 1 d D . P A 2
F3B F 0.4118(11) 0.0451(8) 0.4707(9) 0.082(4) Uani 0.263(6) 1 d D . P A 2
O1B O 0.4741(19) 0.2356(11) 0.3947(12) 0.081(5) Uani 0.263(6) 1 d D . P A 2
C8B C 0.526(2) 0.1229(16) 0.432(2) 0.179(8) Uani 0.263(6) 1 d D . P A 2
S1 S 0.16679(12) 0.42037(8) 0.69339(7) 0.0608(4) Uani 1 1 d . . . . .
O2 O 0.0414(3) 0.84113(18) 0.45831(17) 0.0588(7) Uani 1 1 d . . . . .
O3 O 0.0181(3) 0.91680(19) 0.63197(17) 0.0631(8) Uani 1 1 d . . . . .
N1 N 0.0490(4) 0.6572(3) 0.7198(2) 0.0560(8) Uani 1 1 d . . . . .
H1B H 0.027(5) 0.745(5) 0.698(4) 0.075(12) Uiso 1 1 d . . . . .
H1A H 0.038(4) 0.628(4) 0.791(4) 0.073(12) Uiso 1 1 d . . . . .
N2 N 0.1337(4) 0.6141(3) 0.5502(2) 0.0556(8) Uani 1 1 d . . . . .
H2 H 0.106(5) 0.697(5) 0.519(4) 0.075(12) Uiso 1 1 d . . . . .
C1 C 0.1092(4) 0.5797(3) 0.6545(2) 0.0500(8) Uani 1 1 d . . . . .
C2 C 0.2080(4) 0.5197(3) 0.4993(3) 0.0570(9) Uani 1 1 d . . . . .
C3 C 0.2519(5) 0.5285(4) 0.3937(3) 0.0745(12) Uani 1 1 d . . . . .
H3 H 0.234139 0.605844 0.347031 0.089 Uiso 1 1 calc R U . . .
C4 C 0.3226(6) 0.4209(5) 0.3582(4) 0.0849(14) Uani 1 1 d . . . . .
H4 H 0.353550 0.424143 0.285939 0.102 Uiso 1 1 calc R U . . .
C5 C 0.3481(5) 0.3106(5) 0.4256(4) 0.0806(13) Uani 1 1 d D . . . .
C6 C 0.3047(5) 0.2987(4) 0.5297(4) 0.0731(11) Uani 1 1 d . . . . .
H6 H 0.322157 0.220413 0.575099 0.088 Uiso 1 1 calc R U . . .
C7 C 0.2343(5) 0.4058(3) 0.5659(3) 0.0592(10) Uani 1 1 d . . . . .
C9 C 0.0167(4) 0.9303(3) 0.5267(2) 0.0456(8) Uani 1 1 d . . . . .

loop_
_atom_site_aniso_label
_atom_site_aniso_U_11
_atom_site_aniso_U_22
_atom_site_aniso_U_33
_atom_site_aniso_U_23
_atom_site_aniso_U_13
_atom_site_aniso_U_12
F1A 0.076(3) 0.469(18) 0.143(5) -0.081(7) 0.056(3) -0.082(6)
F2A 0.109(3) 0.086(3) 0.165(5) -0.024(3) 0.060(3) 0.037(3)
F3A 0.069(3) 0.217(9) 0.208(9) -0.122(7) -0.032(5) 0.048(5)
O1A 0.055(3) 0.132(5) 0.112(4) -0.095(4) 0.020(3) -0.003(3)
C8A 0.070(5) 0.201(15) 0.248(14) -0.172(13) -0.013(6) 0.039(8)
F1B 0.047(6) 0.082(8) 0.082(8) -0.014(6) -0.004(5) -0.021(6)
F2B 0.079(6) 0.084(8) 0.117(9) -0.047(7) 0.051(6) 0.002(6)
F3B 0.106(8) 0.037(4) 0.099(8) 0.007(4) 0.008(5) 0.001(4)
O1B 0.129(16) 0.036(6) 0.072(8) -0.022(6) 0.001(9) 0.037(8)
C8B 0.070(5) 0.201(15) 0.248(14) -0.172(13) -0.013(6) 0.039(8)
S1 0.1113(8) 0.0400(5) 0.0373(5) 0.0110(3) 0.0301(5) 0.0245(4)
O2 0.129(2) 0.0248(10) 0.0294(10) -0.0005(8) 0.0313(12) 0.0057(11)
O3 0.139(2) 0.0300(11) 0.0276(10) 0.0017(8) 0.0346(12) 0.0074(12)
N1 0.112(3) 0.0323(13) 0.0300(12) 0.0054(10) 0.0295(14) 0.0143(14)
N2 0.109(2) 0.0351(13) 0.0290(12) 0.0041(10) 0.0281(14) 0.0081(14)
C1 0.093(3) 0.0316(14) 0.0293(14) 0.0041(11) 0.0218(15) 0.0094(14)
C2 0.098(3) 0.0470(18) 0.0313(15) -0.0039(13) 0.0264(16) 0.0023(17)
C3 0.126(4) 0.066(2) 0.0401(18) -0.0070(17) 0.038(2) -0.001(2)
C4 0.117(4) 0.095(3) 0.055(2) -0.026(2) 0.046(2) -0.003(3)
C5 0.099(3) 0.080(3) 0.072(3) -0.029(2) 0.038(2) 0.007(2)
C6 0.095(3) 0.063(2) 0.066(2) -0.0070(19) 0.028(2) 0.024(2)
C7 0.093(3) 0.0505(19) 0.0396(16) -0.0029(14) 0.0257(17) 0.0140(18)
C9 0.088(2) 0.0255(13) 0.0271(13) -0.0016(10) 0.0218(14) -0.0062(13)

loop_
_atom_type_symbol
_atom_type_description
_atom_type_scat_dispersion_real
_atom_type_scat_dispersion_imag
_atom_type_scat_source
C C 0.0033 0.0016 'International Tables Vol C Tables 4.2.6.8 and 6.1.1.4'
H H 0.0000 0.0000 'International Tables Vol C Tables 4.2.6.8 and 6.1.1.4'
N N 0.0061 0.0033 'International Tables Vol C Tables 4.2.6.8 and 6.1.1.4'
O O 0.0106 0.0060 'International Tables Vol C Tables 4.2.6.8 and 6.1.1.4'
F F 0.0171 0.0103 'International Tables Vol C Tables 4.2.6.8 and 6.1.1.4'
S S 0.1246 0.1234 'International Tables Vol C Tables 4.2.6.8 and 6.1.1.4'

loop_
_geom_angle_atom_site_label_1
_geom_angle_atom_site_label_2
_geom_angle_atom_site_label_3
_geom_angle
_geom_angle_site_symmetry_3
C8A O1A C5 111.8(5) .
O1A C8A F1A 105.4(8) .
O1A C8A F2A 107.3(8) .
F1A C8A F2A 117.9(9) .
O1A C8A F3A 114.5(9) .
F1A C8A F3A 120.5(9) .
F2A C8A F3A 90.6(8) .
O1B F1B C8B 53.1(9) .
C8B O1B F1B 65.2(11) .
C8B O1B C5 128.9(14) .
F1B O1B C5 115.0(11) .
O1B C8B F1B 61.8(12) .
O1B C8B F3B 108.6(16) .
F1B C8B F3B 131.8(16) .
O1B C8B F2B 80.3(13) .
F1B C8B F2B 93.3(11) .
F3B C8B F2B 133.5(16) .
C1 S1 C7 90.20(15) .
C1 N1 H1B 120(3) .
C1 N1 H1A 119(3) .
H1B N1 H1A 120(4) .
C1 N2 C2 114.2(3) .
C1 N2 H2 120(3) .
C2 N2 H2 125(3) .
N1 C1 N2 123.9(3) .
N1 C1 S1 123.8(2) .
N2 C1 S1 112.3(2) .
C3 C2 C7 120.3(3) .
C3 C2 N2 127.5(3) .
C7 C2 N2 112.2(3) .
C4 C3 C2 117.9(4) .
C4 C3 H3 121.1 .
C2 C3 H3 121.1 .
C5 C4 C3 120.7(4) .
C5 C4 H4 119.6 .
C3 C4 H4 119.6 .
C4 C5 C6 122.6(4) .
C4 C5 O1A 119.2(5) .
C6 C5 O1A 117.3(5) .
C4 C5 O1B 109.3(6) .
C6 C5 O1B 123.9(7) .
C5 C6 C7 117.0(4) .
C5 C6 H6 121.5 .
C7 C6 H6 121.5 .
C6 C7 C2 121.5(3) .
C6 C7 S1 127.6(3) .
C2 C7 S1 110.9(2) .
O3 C9 O2 126.1(3) .
O3 C9 C9 117.6(3) 3_576
O2 C9 C9 116.3(3) 3_576

loop_
_geom_bond_atom_site_label_1
_geom_bond_atom_site_label_2
_geom_bond_distance
_geom_bond_site_symmetry_2
F1A C8A 1.475(13) .
F2A C8A 1.482(10) .
F3A C8A 1.485(11) .
O1A C8A 1.311(10) .
O1A C5 1.430(6) .
F1B O1B 1.42(2) .
F1B C8B 1.458(14) .
F2B C8B 1.496(18) .
F3B C8B 1.479(14) .
O1B C8B 1.284(18) .
O1B C5 1.521(14) .
S1 C1 1.732(3) .
S1 C7 1.744(3) .
O2 C9 1.258(3) .
O3 C9 1.239(3) .
N1 C1 1.303(4) .
N1 H1B 0.94(5) .
N1 H1A 0.91(4) .
N2 C1 1.334(3) .
N2 C2 1.389(4) .
N2 H2 0.93(5) .
C2 C3 1.384(4) .
C2 C7 1.386(5) .
C3 C4 1.384(6) .
C3 H3 0.9500 .
C4 C5 1.360(7) .
C4 H4 0.9500 .
C5 C6 1.368(6) .
C6 C7 1.382(5) .
C6 H6 0.9500 .
C9 C9 1.549(5) 3_576
